data_4116115
loop_
_publ_author_name
'Salma Kiani'
'Amy Tapper'
'Richard J. Staples'
'Pericles Stavropoulos'

_publ_section_title
;
 Functional Aspects of Gif-Type Oxidation of Hydrocarbons Mediated by Iron
 Picolinate H2O2-Dependent Systems: Evidence for the Generation of Carbon-
 and Oxygen-Centered Radicals
;
_journal_name_full 'Journal of the American Chemical Society'
_journal_page_first 7503
_journal_page_last 7517
_journal_paper_doi 10.1021/ja000063h
_journal_volume 122
_journal_year 2000
_chemical_formula_sum 'C20.5 H14.5 Fe N3.5 O6'
_chemical_formula_weight 461.71
_chemical_name_systematic
; 
 ? 
;
_space_group_IT_number 172
_symmetry_cell_setting hexagonal
_symmetry_space_group_name_Hall 'P 64'
_symmetry_space_group_name_H-M 'P 64'
_atom_sites_solution_hydrogens geom
_atom_sites_solution_primary direct
_atom_sites_solution_secondary difmap
_audit_creation_method SHELXL-97
_cell_angle_alpha 90.00
_cell_angle_beta 90.00
_cell_angle_gamma 120.00
_cell_formula_units_Z 6
_cell_length_a 13.7241(3)
_cell_length_b 13.7241(3)
_cell_length_c 18.2281(3)
_cell_measurement_reflns_used 159
_cell_measurement_temperature 213(2)
_cell_measurement_theta_max 20.66
_cell_measurement_theta_min 2.82
_cell_volume 2973.31(10)
_computing_cell_refinement 'SMART (SIEMENS, V4.033, 1994)'
_computing_data_collection 'ASTRO (SIEMENS, V4.033, 1994)'
_computing_data_reduction 'SAINT (SIEMENS, V4.035, 1994)'
_computing_molecular_graphics 'SHELXTL (SIEMENS, 1994, ver 5.04)'
_computing_publication_material 'CIFTAB (Sheldrick, 1993)'
_computing_structure_refinement 'SHELXL-97 (Sheldrick, 1997)'
_computing_structure_solution 'SHELXS-97 (Sheldrick, 1990)'
_diffrn_ambient_temperature 213(2)
_diffrn_measured_fraction_theta_full 0.882
_diffrn_measured_fraction_theta_max 0.882
_diffrn_measurement_method '\w, 0.3 deg'
_diffrn_radiation_monochromator graphite
_diffrn_radiation_source 'fine-focus sealed tube'
_diffrn_radiation_type MoK\a
_diffrn_radiation_wavelength 0.71073
_diffrn_reflns_av_R_equivalents 0.0299
_diffrn_reflns_av_sigmaI/netI 0.0353
_diffrn_reflns_limit_h_max 16
_diffrn_reflns_limit_h_min -2
_diffrn_reflns_limit_k_max 13
_diffrn_reflns_limit_k_min -13
_diffrn_reflns_limit_l_max 8
_diffrn_reflns_limit_l_min -17
_diffrn_reflns_number 3775
_diffrn_reflns_theta_full 24.73
_diffrn_reflns_theta_max 24.73
_diffrn_reflns_theta_min 1.71
_diffrn_standards_decay_% <1
_diffrn_standards_interval_count 0
_diffrn_standards_number 0
_exptl_absorpt_coefficient_mu 0.807
_exptl_absorpt_correction_T_max 0.9619
_exptl_absorpt_correction_T_min 0.7486
_exptl_absorpt_correction_type empirical
_exptl_crystal_colour yellow
_exptl_crystal_density_diffrn 1.547
_exptl_crystal_description block
_exptl_crystal_F_000 1416
_exptl_crystal_size_max 0.10
_exptl_crystal_size_mid 0.15
_exptl_crystal_size_min 0.15
_refine_diff_density_max 0.298
_refine_diff_density_min -0.264
_refine_diff_density_rms 0.047
_refine_ls_abs_structure_details 'Flack H D (1983), Acta Cryst. A39, 876-881'
_refine_ls_abs_structure_Flack 0.00(3)
_refine_ls_extinction_method none
_refine_ls_goodness_of_fit_ref 1.077
_refine_ls_hydrogen_treatment mixed
_refine_ls_matrix_type full
_refine_ls_number_parameters 280
_refine_ls_number_reflns 2157
_refine_ls_number_restraints 1
_refine_ls_restrained_S_all 1.077
_refine_ls_R_factor_all 0.0530
_refine_ls_R_factor_gt 0.0405
_refine_ls_shift/su_max 0.032
_refine_ls_shift/su_mean 0.006
_refine_ls_structure_factor_coef Fsqd
_refine_ls_weighting_details 'w=1/[\s^2^(Fo^2^)+(0.0579P)^2^+1.5466P] where P=(Fo^2^+2Fc^2^)/3'
_refine_ls_weighting_scheme calc
_refine_ls_wR_factor_gt 0.1046
_refine_ls_wR_factor_ref 0.1155
_reflns_number_gt 1810
_reflns_number_total 2157
_reflns_threshold_expression >2sigma(I)
_cod_data_source_file ja000063h_6.cif
_cod_data_source_block compound_10
_cod_depositor_comments
;
The following automatic conversions were performed:

'_refine_ls_weighting_scheme' value 'calc
w=1/[\s^2^(Fo^2^)+(0.0579P)^2^+1.5466P] where P=(Fo^2^+2Fc^2^)/3' was
changed to 'calc'. New tag '_refine_ls_weighting_details' was
created. The value of the new tag was set to
'w=1/[\s^2^(Fo^2^)+(0.0579P)^2^+1.5466P] where P=(Fo^2^+2Fc^2^)/3'.

Automatic conversion script
Id: cif_fix_values 3143 2015-03-26 13:38:13Z robertas 
;
_cod_original_cell_volume 2973.3(1)
_cod_original_formula_sum 'C20.50 H14.50 Fe N3.50 O6'
_cod_database_code 4116115

loop_
_symmetry_equiv_pos_as_xyz
'x, y, z'
'-y, x-y, z+1/3'
'-x+y, -x, z+2/3'
'-x, -y, z'
'y, -x+y, z+1/3'
'x-y, x, z+2/3'

loop_
_atom_site_label
_atom_site_type_symbol
_atom_site_fract_x
_atom_site_fract_y
_atom_site_fract_z
_atom_site_U_iso_or_equiv
_atom_site_adp_type
_atom_site_occupancy
_atom_site_calc_flag
_atom_site_refinement_flags
Fe1 Fe 0.66306(7) 0.32508(5) 0.24534(7) 0.0397(2) Uani 1 d .
N1 N 0.7827(3) 0.4654(3) 0.1809(3) 0.0383(11) Uani 1 d .
N2 N 0.7908(3) 0.3136(3) 0.3040(3) 0.0367(11) Uani 1 d .
N3 N 0.5239(3) 0.3101(3) 0.1845(3) 0.0359(11) Uani 1 d .
O1 O 0.6823(3) 0.4539(3) 0.3045(2) 0.0487(10) Uani 1 d .
O2 O 0.7590(4) 0.6399(4) 0.3123(3) 0.0764(15) Uani 1 d .
O3 O 0.6838(3) 0.2198(3) 0.1826(2) 0.0458(10) Uani 1 d .
O4 O 0.7717(4) 0.1215(3) 0.1688(3) 0.0700(14) Uani 1 d .
O5 O 0.5390(3) 0.2140(3) 0.3046(2) 0.0515(11) Uani 1 d .
O6 O 0.3527(3) 0.1130(3) 0.3177(3) 0.0591(12) Uani 1 d .
C1 C 0.8336(4) 0.4647(4) 0.1182(3) 0.0405(14) Uani 1 d .
H1A H 0.8113 0.3959 0.0945 0.049 Uiso 1 calc R
C2 C 0.9173(4) 0.5622(5) 0.0879(4) 0.0507(17) Uani 1 d .
H2A H 0.9538 0.5595 0.0450 0.061 Uiso 1 calc R
C3 C 0.9482(4) 0.6644(5) 0.1205(4) 0.0556(18) Uani 1 d .
H3A H 1.0062 0.7318 0.1006 0.067 Uiso 1 calc R
C4 C 0.8920(4) 0.6649(5) 0.1825(4) 0.0531(17) Uani 1 d .
H4A H 0.9094 0.7336 0.2047 0.064 Uiso 1 calc R
C5 C 0.8093(4) 0.5641(4) 0.2124(3) 0.0366(12) Uani 1 d .
C6 C 0.7466(5) 0.5555(5) 0.2820(4) 0.0493(15) Uani 1 d .
C7 C 0.8442(4) 0.3659(4) 0.3653(3) 0.0379(13) Uani 1 d .
H7A H 0.8264 0.4169 0.3874 0.045 Uiso 1 calc R
C8 C 0.9235(4) 0.3478(4) 0.3970(3) 0.0442(15) Uani 1 d .
H8A H 0.9606 0.3871 0.4398 0.053 Uiso 1 calc R
C9 C 0.9492(4) 0.2724(5) 0.3665(4) 0.0526(16) Uani 1 d .
H9A H 1.0040 0.2593 0.3877 0.063 Uiso 1 calc R
C10 C 0.8923(4) 0.2153(5) 0.3031(4) 0.0482(16) Uani 1 d .
H10A H 0.9065 0.1615 0.2815 0.058 Uiso 1 calc R
C11 C 0.8150(4) 0.2393(4) 0.2729(3) 0.0361(13) Uani 1 d .
C12 C 0.7534(5) 0.1868(4) 0.2025(3) 0.0451(15) Uani 1 d .
C13 C 0.5227(5) 0.3633(4) 0.1233(3) 0.0403(14) Uani 1 d .
H13A H 0.5914 0.4133 0.1007 0.048 Uiso 1 calc R
C14 C 0.4236(4) 0.3470(4) 0.0923(3) 0.0404(15) Uani 1 d .
H14A H 0.4245 0.3848 0.0490 0.048 Uiso 1 calc R
C15 C 0.3241(5) 0.2743(5) 0.1262(3) 0.0502(17) Uani 1 d .
H15A H 0.2560 0.2636 0.1068 0.060 Uiso 1 calc R
C16 C 0.3231(5) 0.2166(5) 0.1889(4) 0.0497(17) Uani 1 d .
H16A H 0.2551 0.1646 0.2115 0.060 Uiso 1 calc R
C17 C 0.4267(4) 0.2383(4) 0.2172(3) 0.0373(13) Uani 1 d .
C18 C 0.4358(5) 0.1812(5) 0.2845(4) 0.0456(15) Uani 1 d .
C1S C 1.0012(9) 0.9552(6) -0.0550(7) 0.114(4) Uani 1 d .
H1SB H 1.0045 0.9192 -0.0994 0.136 Uiso 1 d R
C2S C 1.0050(9) 0.9556(6) 0.0747(9) 0.119(4) Uani 1 d .
H2SA H 1.0139 0.9255 0.1202 0.142 Uiso 1 d R
N1S N 0.9996(9) 0.9055(8) 0.0093(7) 0.139(3) Uani 0.50 d P
C3S C 0.9996(9) 0.9055(8) 0.0093(7) 0.139(3) Uani 0.50 d P
H3SA H 0.9948 0.8347 0.0088 0.167 Uiso 0.50 calc PR

loop_
_atom_site_aniso_label
_atom_site_aniso_U_11
_atom_site_aniso_U_22
_atom_site_aniso_U_33
_atom_site_aniso_U_23
_atom_site_aniso_U_13
_atom_site_aniso_U_12
Fe1 0.0402(4) 0.0501(4) 0.0269(6) 0.0011(5) -0.0024(3) 0.0211(4)
N1 0.038(2) 0.044(2) 0.033(4) -0.006(2) -0.004(2) 0.021(2)
N2 0.033(2) 0.043(2) 0.030(3) -0.004(2) -0.001(2) 0.0168(18)
N3 0.040(2) 0.037(2) 0.027(3) 0.005(2) 0.003(2) 0.0171(19)
O1 0.057(2) 0.060(2) 0.032(3) -0.002(2) 0.0081(19) 0.032(2)
O2 0.123(4) 0.076(3) 0.052(4) -0.015(3) 0.014(3) 0.066(3)
O3 0.050(2) 0.054(2) 0.028(3) -0.0100(18) -0.0117(18) 0.0218(18)
O4 0.093(3) 0.071(3) 0.055(4) -0.031(2) -0.017(3) 0.048(3)
O5 0.046(2) 0.072(3) 0.035(3) 0.016(2) -0.0008(19) 0.029(2)
O6 0.052(2) 0.064(3) 0.048(4) 0.026(2) 0.009(2) 0.018(2)
C1 0.046(3) 0.052(3) 0.026(4) 0.001(2) 0.006(3) 0.027(3)
C2 0.048(3) 0.070(4) 0.043(5) 0.012(3) 0.013(3) 0.036(3)
C3 0.043(3) 0.052(3) 0.071(6) 0.017(3) 0.013(3) 0.023(3)
C4 0.046(3) 0.046(3) 0.066(5) 0.002(3) -0.006(3) 0.023(3)
C5 0.037(3) 0.047(3) 0.027(4) -0.002(2) -0.005(2) 0.022(2)
C6 0.060(4) 0.064(4) 0.038(5) -0.007(3) -0.006(3) 0.042(3)
C7 0.035(3) 0.042(3) 0.027(4) -0.007(2) -0.005(2) 0.012(2)
C8 0.040(3) 0.053(3) 0.029(5) -0.009(3) -0.009(2) 0.015(2)
C9 0.037(3) 0.069(4) 0.051(5) 0.006(3) -0.002(3) 0.026(3)
C10 0.045(3) 0.050(3) 0.052(5) -0.005(3) 0.003(3) 0.026(3)
C11 0.033(3) 0.042(3) 0.030(4) -0.005(2) 0.003(2) 0.016(2)
C12 0.051(3) 0.042(3) 0.034(5) -0.005(3) -0.005(3) 0.018(3)
C13 0.052(3) 0.040(3) 0.032(4) 0.005(2) -0.002(2) 0.025(2)
C14 0.056(3) 0.042(3) 0.033(4) 0.006(2) 0.002(3) 0.032(2)
C15 0.046(3) 0.065(3) 0.052(5) 0.009(3) -0.003(3) 0.037(3)
C16 0.042(3) 0.059(3) 0.049(5) 0.002(3) -0.002(3) 0.025(3)
C17 0.043(3) 0.044(3) 0.027(4) 0.001(2) 0.002(2) 0.023(2)
C18 0.050(3) 0.046(3) 0.040(5) 0.003(3) 0.008(3) 0.023(3)
C1S 0.180(9) 0.056(4) 0.066(10) -0.003(4) 0.022(6) 0.031(6)
C2S 0.198(9) 0.072(6) 0.091(9) -0.004(6) 0.033(7) 0.071(6)
N1S 0.219(11) 0.113(7) 0.103(10) 0.022(7) 0.021(7) 0.095(7)
C3S 0.219(11) 0.113(7) 0.103(10) 0.022(7) 0.021(7) 0.095(7)

loop_
_atom_type_symbol
_atom_type_description
_atom_type_scat_dispersion_real
_atom_type_scat_dispersion_imag
_atom_type_scat_source
C C 0.0033 0.0016 'International Tables Vol C Tables 4.2.6.8 and 6.1.1.4'
H H 0.0000 0.0000 'International Tables Vol C Tables 4.2.6.8 and 6.1.1.4'
N N 0.0061 0.0033 'International Tables Vol C Tables 4.2.6.8 and 6.1.1.4'
O O 0.0106 0.0060 'International Tables Vol C Tables 4.2.6.8 and 6.1.1.4'
Fe Fe 0.3463 0.8444 'International Tables Vol C Tables 4.2.6.8 and 6.1.1.4'

loop_
_geom_angle_atom_site_label_1
_geom_angle_atom_site_label_2
_geom_angle_atom_site_label_3
_geom_angle
_geom_angle_site_symmetry_1
O5 Fe1 O3 97.95(17) .
O5 Fe1 O1 94.07(19) .
O3 Fe1 O1 165.95(15) .
O5 Fe1 N2 95.36(17) .
O3 Fe1 N2 79.07(16) .
O1 Fe1 N2 92.63(17) .
O5 Fe1 N3 79.76(15) .
O3 Fe1 N3 94.51(17) .
O1 Fe1 N3 94.76(17) .
N2 Fe1 N3 171.41(15) .
O5 Fe1 N1 168.89(16) .
O3 Fe1 N1 90.79(17) .
O1 Fe1 N1 78.24(16) .
N2 Fe1 N1 93.01(16) .
N3 Fe1 N1 92.78(17) .
C1 N1 C5 119.4(5) .
C1 N1 Fe1 128.8(3) .
C5 N1 Fe1 111.7(4) .
C7 N2 C11 119.0(5) .
C7 N2 Fe1 129.3(4) .
C11 N2 Fe1 111.7(4) .
C17 N3 C13 119.5(5) .
C17 N3 Fe1 110.9(4) .
C13 N3 Fe1 129.6(3) .
C6 O1 Fe1 120.6(4) .
C12 O3 Fe1 119.7(4) .
C18 O5 Fe1 119.1(4) .
N1 C1 C2 121.4(5) .
C1 C2 C3 120.1(6) .
C4 C3 C2 118.2(5) .
C3 C4 C5 120.0(6) .
N1 C5 C4 120.8(6) .
N1 C5 C6 115.2(5) .
C4 C5 C6 124.0(5) .
O2 C6 O1 125.5(6) .
O2 C6 C5 120.4(6) .
O1 C6 C5 114.1(5) .
N2 C7 C8 122.2(5) .
C7 C8 C9 119.8(5) .
C8 C9 C10 118.5(5) .
C11 C10 C9 118.7(5) .
N2 C11 C10 121.7(5) .
N2 C11 C12 115.4(5) .
C10 C11 C12 122.9(5) .
O4 C12 O3 125.3(6) .
O4 C12 C11 120.8(5) .
O3 C12 C11 114.0(5) .
N3 C13 C14 122.2(5) .
C15 C14 C13 118.2(5) .
C14 C15 C16 120.7(5) .
C15 C16 C17 117.6(5) .
N3 C17 C16 121.8(5) .
N3 C17 C18 115.9(4) .
C16 C17 C18 122.3(5) .
O6 C18 O5 124.3(6) .
O6 C18 C17 121.4(5) .
O5 C18 C17 114.2(5) .
C1S C1S N1S 119.8(7) 4_775
C2S C2S N1S 118.2(7) 4_775
C2S N1S C1S 121.5(10) .

loop_
_geom_bond_atom_site_label_1
_geom_bond_atom_site_label_2
_geom_bond_distance
_geom_bond_site_symmetry_2
Fe1 O5 1.948(4) .
Fe1 O3 1.971(4) .
Fe1 O1 1.972(4) .
Fe1 N2 2.126(4) .
Fe1 N3 2.128(4) .
Fe1 N1 2.150(5) .
N1 C1 1.342(7) .
N1 C5 1.343(6) .
N2 C7 1.333(7) .
N2 C11 1.345(6) .
N3 C17 1.338(6) .
N3 C13 1.337(7) .
O1 C6 1.289(7) .
O2 C6 1.216(7) .
O3 C12 1.297(6) .
O4 C12 1.212(7) .
O5 C18 1.307(7) .
O6 C18 1.215(6) .
C1 C2 1.371(7) .
C2 C3 1.379(8) .
C3 C4 1.371(9) .
C4 C5 1.390(8) .
C5 C6 1.505(8) .
C7 C8 1.360(7) .
C8 C9 1.368(8) .
C9 C10 1.395(8) .
C10 C11 1.372(8) .
C11 C12 1.507(8) .
C13 C14 1.384(7) .
C14 C15 1.371(7) .
C15 C16 1.386(8) .
C16 C17 1.398(7) .
C17 C18 1.495(8) .
C1S C1S 1.246(18) 4_775
C1S N1S 1.350(14) .
C2S C2S 1.292(16) 4_775
C2S N1S 1.361(18) .

loop_
_geom_torsion_atom_site_label_1
_geom_torsion_atom_site_label_2
_geom_torsion_atom_site_label_3
_geom_torsion_atom_site_label_4
_geom_torsion
_geom_torsion_site_symmetry_1
O5 Fe1 N1 C1 -135.3(9) .
O3 Fe1 N1 C1 6.7(5) .
O1 Fe1 N1 C1 177.9(5) .
N2 Fe1 N1 C1 85.8(5) .
N3 Fe1 N1 C1 -87.8(4) .
O5 Fe1 N1 C5 47.6(11) .
O3 Fe1 N1 C5 -170.4(3) .
O1 Fe1 N1 C5 0.7(3) .
N2 Fe1 N1 C5 -91.3(3) .
N3 Fe1 N1 C5 95.0(4) .
O5 Fe1 N2 C7 -84.5(4) .
O3 Fe1 N2 C7 178.4(5) .
O1 Fe1 N2 C7 9.8(5) .
N3 Fe1 N2 C7 -139.5(12) .
N1 Fe1 N2 C7 88.2(5) .
O5 Fe1 N2 C11 93.5(4) .
O3 Fe1 N2 C11 -3.6(3) .
O1 Fe1 N2 C11 -172.2(3) .
N3 Fe1 N2 C11 38.5(15) .
N1 Fe1 N2 C11 -93.8(4) .
O5 Fe1 N3 C17 1.8(4) .
O3 Fe1 N3 C17 99.1(4) .
O1 Fe1 N3 C17 -91.5(4) .
N2 Fe1 N3 C17 57.8(14) .
N1 Fe1 N3 C17 -169.9(3) .
O5 Fe1 N3 C13 179.3(5) .
O3 Fe1 N3 C13 -83.4(4) .
O1 Fe1 N3 C13 86.0(4) .
N2 Fe1 N3 C13 -124.8(12) .
N1 Fe1 N3 C13 7.6(5) .
O5 Fe1 O1 C6 -169.6(4) .
O3 Fe1 O1 C6 41.6(10) .
N2 Fe1 O1 C6 94.9(4) .
N3 Fe1 O1 C6 -89.5(4) .
N1 Fe1 O1 C6 2.3(4) .
O5 Fe1 O3 C12 -90.7(4) .
O1 Fe1 O3 C12 57.9(9) .
N2 Fe1 O3 C12 3.3(4) .
N3 Fe1 O3 C12 -171.0(4) .
N1 Fe1 O3 C12 96.2(4) .
O3 Fe1 O5 C18 -93.1(4) .
O1 Fe1 O5 C18 94.2(4) .
N2 Fe1 O5 C18 -172.8(4) .
N3 Fe1 O5 C18 0.1(4) .
N1 Fe1 O5 C18 48.5(12) .
C5 N1 C1 C2 4.1(8) .
Fe1 N1 C1 C2 -172.8(4) .
N1 C1 C2 C3 -2.4(9) .
C1 C2 C3 C4 -0.9(9) .
C2 C3 C4 C5 2.3(9) .
C1 N1 C5 C4 -2.6(8) .
Fe1 N1 C5 C4 174.8(4) .
C1 N1 C5 C6 179.4(4) .
Fe1 N1 C5 C6 -3.2(5) .
C3 C4 C5 N1 -0.7(8) .
C3 C4 C5 C6 177.2(5) .
Fe1 O1 C6 O2 175.6(5) .
Fe1 O1 C6 C5 -4.6(7) .
N1 C5 C6 O2 -175.1(6) .
C4 C5 C6 O2 6.9(8) .
N1 C5 C6 O1 5.1(7) .
C4 C5 C6 O1 -172.9(5) .
C11 N2 C7 C8 0.9(7) .
Fe1 N2 C7 C8 178.8(4) .
N2 C7 C8 C9 -1.1(8) .
C7 C8 C9 C10 -0.2(8) .
C8 C9 C10 C11 1.7(8) .
C7 N2 C11 C10 0.6(8) .
Fe1 N2 C11 C10 -177.6(4) .
C7 N2 C11 C12 -178.2(5) .
Fe1 N2 C11 C12 3.5(5) .
C9 C10 C11 N2 -1.9(8) .
C9 C10 C11 C12 176.8(5) .
Fe1 O3 C12 O4 179.1(5) .
Fe1 O3 C12 C11 -2.3(6) .
N2 C11 C12 O4 177.6(5) .
C10 C11 C12 O4 -1.2(9) .
N2 C11 C12 O3 -1.1(7) .
C10 C11 C12 O3 -179.9(5) .
C17 N3 C13 C14 0.2(8) .
Fe1 N3 C13 C14 -177.1(4) .
N3 C13 C14 C15 0.5(8) .
C13 C14 C15 C16 -1.7(8) .
C14 C15 C16 C17 2.2(8) .
C13 N3 C17 C16 0.4(8) .
Fe1 N3 C17 C16 178.2(4) .
C13 N3 C17 C18 179.0(4) .
Fe1 N3 C17 C18 -3.2(5) .
C15 C16 C17 N3 -1.6(8) .
C15 C16 C17 C18 179.9(5) .
Fe1 O5 C18 O6 -179.7(5) .
Fe1 O5 C18 C17 -1.8(6) .
N3 C17 C18 O6 -178.6(5) .
C16 C17 C18 O6 0.0(8) .
N3 C17 C18 O5 3.4(7) .
C16 C17 C18 O5 -178.0(5) .
C2S C2S N1S C1S 10(2) 4_775
C1S C1S N1S C2S -5(2) 4_775
